data_7222954
loop_
_publ_author_name
'Dick, S.'
'Ohms, G.'
'Grossmann, G.'
'Mueller, M.'

_publ_section_title
;
 Aluminiumphosphate mit azentrischen Schicht- und Raumnetzstrukturen aus
 topologisch verwandten Motiven: 2. K Al2 (P O4)2 (O H) * 2(H2 O)
;
_journal_name_full
;
Zeitschrift fuer Naturforschung, Teil B. Anorganische Chemie, Organische 
Chemie (42,1987-)
;
_journal_page_first 1447
_journal_page_last 1455
_journal_volume 52
_journal_year 1997
_chemical_formula_sum 'Al2 D5 K O11 P2'
_chemical_name_systematic 'K Al2 (P O4)2 (O D) (D2 O)2'
_space_group_IT_number 19
_symmetry_space_group_name_Hall 'P 2ac 2ab'
_symmetry_space_group_name_H-M 'P 21 21 21'
_cell_angle_alpha 90
_cell_angle_beta 90
_cell_angle_gamma 90
_cell_formula_units_Z 4
_cell_length_a 9.192
_cell_length_b 9.692
_cell_length_c 9.807
_cell_volume 873.694
_citation_journal_id_ASTM ZNBSEN
_cod_data_source_file Dick_ZNBSEN_1997_1831.cif
_cod_data_source_block D5Al2K1O11P2
_cod_original_cell_volume 873.6946
_cod_original_formula_sum 'D5 Al2 K1 O11 P2'
_cod_database_code 7222954

loop_
_symmetry_equiv_pos_as_xyz
x,y,z
-x+1/2,-y,z+1/2
x+1/2,-y+1/2,-z
-x,y+1/2,-z+1/2

loop_
_atom_site_label
_atom_site_type_symbol
_atom_site_fract_x
_atom_site_fract_y
_atom_site_fract_z
_atom_site_occupancy
_atom_site_U_iso_or_equiv
O3 O-2 0.4629 -0.2086 -0.5107 1 0.0
D3 D+1 0.437 0.209 0.463 1 0.0
O9 O-2 0.3069 0.4206 -0.8989 1 0.0
O7 O-2 -0.0447 0.0367 -0.5262 1 0.0
D2 D+1 0.336 -0.324 0.203 1 0.0
P2 P+5 0.5796 -0.0275 -0.8739 1 0.0
D5 D+1 0.312 0.434 0.007 1 0.0
O8 O-2 0.5047 0.0953 -0.805 1 0.0
Al2 Al+3 -0.1459 0.0014 -0.6918 1 0.0
K1 K+1 0.2381 -0.0488 -0.6513 1 0.0
D4 D+1 0.459 0.098 0.566 1 0.0
O1 O-2 -0.0529 -0.1693 -0.7144 1 0.0
P1 P+5 0.0818 0.1961 -0.8608 1 0.0
O5 O-2 -0.254 -0.02 -0.8544 1 0.0
Al1 Al+3 0.4113 0.2617 -0.854 1 0.0
O11 O-2 0.3937 0.1356 -0.4911 1 0.0
D1 D+1 0.264 -0.263 0.096 1 0.0
O6 O-2 0.5228 -0.1623 -0.8047 1 0.0
O4 O-2 0.0063 0.0757 -0.7926 1 0.0
O2 O-2 0.2457 0.16 -0.8605 1 0.0
O10 O-2 0.2368 -0.314 -0.8235 1 0.0
